data_4032727
loop_
_publ_author_name
'Otevrel, Jan'
'Bobal, Pavel'

_publ_section_title
;
 Diamine-Tethered Bis(thiourea) Organocatalyst for Asymmetric Henry
 Reaction.
;
_journal_issue 16
_journal_name_full 'The Journal of organic chemistry'
_journal_page_first 8342
_journal_page_last 8358
_journal_paper_doi 10.1021/acs.joc.7b00079
_journal_volume 82
_journal_year 2017
_chemical_formula_sum 'C18 H18 N4 O6'
_chemical_formula_weight 386.36
_space_group_crystal_system triclinic
_space_group_IT_number 2
_space_group_name_Hall '-P 1'
_space_group_name_H-M_alt 'P -1'
_symmetry_space_group_name_Hall '-P 1'
_symmetry_space_group_name_H-M 'P -1'
_atom_sites_solution_hydrogens geom
_audit_creation_method SHELXL-2014/7
_cell_angle_alpha 72.188(2)
_cell_angle_beta 79.727(2)
_cell_angle_gamma 77.247(2)
_cell_formula_units_Z 2
_cell_length_a 8.6855(6)
_cell_length_b 9.5744(7)
_cell_length_c 11.5557(8)
_cell_measurement_reflns_used 11244
_cell_measurement_temperature 120(2)
_cell_measurement_theta_max 27.5
_cell_measurement_theta_min 2.3
_cell_volume 885.94(11)
_computing_cell_refinement
;
CrystalClear-SM Expert 2.1 b32 (Rigaku, 2014)
;
_computing_data_collection
;
CrystalClear-SM Expert 2.1 b32 (Rigaku, 2014)
;
_computing_data_reduction XDS
_computing_structure_refinement 'SHELXL-2014/7 (Sheldrick, 2014)'
_diffrn_ambient_temperature 120(2)
_diffrn_detector CCD
_diffrn_detector_area_resol_mean 28.5714
_diffrn_measured_fraction_theta_full 0.989
_diffrn_measured_fraction_theta_max 0.989
_diffrn_measurement_device
;
AFC11 (Right): Eulerian 3 circle
;
_diffrn_measurement_device_type
;
Rigaku Saturn724+ (2x2 bin mode)
;
_diffrn_measurement_method 'profile data from \w-scans'
_diffrn_measurement_specimen_support Fiber
_diffrn_radiation_monochromator Multilayer
_diffrn_radiation_type MoK\a
_diffrn_radiation_wavelength 0.71073
_diffrn_reflns_av_R_equivalents 0.0287
_diffrn_reflns_av_unetI/netI 0.0250
_diffrn_reflns_Laue_measured_fraction_full 0.989
_diffrn_reflns_Laue_measured_fraction_max 0.989
_diffrn_reflns_limit_h_max 10
_diffrn_reflns_limit_h_min -10
_diffrn_reflns_limit_k_max 11
_diffrn_reflns_limit_k_min -11
_diffrn_reflns_limit_l_max 13
_diffrn_reflns_limit_l_min -13
_diffrn_reflns_number 11969
_diffrn_reflns_point_group_measured_fraction_full 0.989
_diffrn_reflns_point_group_measured_fraction_max 0.989
_diffrn_reflns_theta_full 24.999
_diffrn_reflns_theta_max 24.999
_diffrn_reflns_theta_min 3.603
_diffrn_source 'Rotating Anode MicroMax-007HF DW 1.2 kW'
_exptl_absorpt_coefficient_mu 0.111
_exptl_absorpt_correction_T_max 1.000
_exptl_absorpt_correction_T_min 0.759
_exptl_absorpt_correction_type multi-scan
_exptl_crystal_colour Colorless
_exptl_crystal_density_diffrn 1.448
_exptl_crystal_description Prism
_exptl_crystal_F_000 404
_exptl_crystal_preparation Fiber
_exptl_crystal_size_max 0.20
_exptl_crystal_size_mid 0.15
_exptl_crystal_size_min 0.10
_refine_diff_density_max 0.210
_refine_diff_density_min -0.178
_refine_diff_density_rms 0.037
_refine_ls_extinction_method none
_refine_ls_goodness_of_fit_ref 1.081
_refine_ls_hydrogen_treatment constr
_refine_ls_matrix_type full
_refine_ls_number_parameters 257
_refine_ls_number_reflns 3100
_refine_ls_number_restraints 0
_refine_ls_restrained_S_all 1.081
_refine_ls_R_factor_all 0.0351
_refine_ls_R_factor_gt 0.0331
_refine_ls_shift/su_max 0.000
_refine_ls_shift/su_mean 0.000
_refine_ls_structure_factor_coef Fsqd
_refine_ls_weighting_details 'w=1/[\s^2^(Fo^2^)+(0.0600P)^2^+0.0950P] where P=(Fo^2^+2Fc^2^)/3'
_refine_ls_weighting_scheme calc
_refine_ls_wR_factor_gt 0.0939
_refine_ls_wR_factor_ref 0.0959
_reflns_Friedel_coverage 0.000
_reflns_number_gt 2839
_reflns_number_total 3100
_reflns_threshold_expression 'I > 2\s(I)'
_cod_data_source_file jo7b00079_si_001.cif
_cod_data_source_block 0914
_cod_depositor_comments
;
The following automatic conversions were performed:

'_exptl_absorpt_correction_type' value 'Multi-scan' changed to
'multi-scan' according to
/home/data/users/saulius/crontab/automatic-downloads/current/ACS/lib/dictionaries/cif_core.dic
dictionary named 'cif_core.dic' version 2.4.2 from 2011-04-26.

Automatic conversion script
Id: cif_fix_values 4973 2017-02-22 13:04:09Z antanas 
;
_cod_original_cell_volume 885.95(11)
_cod_database_code 4032727
_shelx_shelxl_version_number 2014/7
_shelx_space_group_comment
;
The symmetry employed for this shelxl refinement is uniquely defined
by the following loop, which should always be used as a source of
symmetry information in preference to the above space-group names.
They are only intended as comments.
;

loop_
_space_group_symop_operation_xyz
'x, y, z'
'-x, -y, -z'

loop_
_atom_site_label
_atom_site_type_symbol
_atom_site_fract_x
_atom_site_fract_y
_atom_site_fract_z
_atom_site_U_iso_or_equiv
_atom_site_adp_type
_atom_site_occupancy
_atom_site_site_symmetry_order
_atom_site_calc_flag
_atom_site_refinement_flags_posn
_atom_site_refinement_flags_adp
C1 C 0.79152(12) 0.97682(12) 0.12381(10) 0.0246(2) Uani 1 1 d . .
C2 C 0.72496(12) 0.84763(12) 0.17253(10) 0.0228(2) Uani 1 1 d . .
C3 C 0.66038(12) 0.80008(12) 0.09165(10) 0.0235(2) Uani 1 1 d . .
C4 C 0.66295(13) 0.87981(13) -0.03207(10) 0.0267(3) Uani 1 1 d . .
H4 H 0.6201 0.8453 -0.0862 0.032 Uiso 1 1 calc R U
C5 C 0.72766(13) 1.00881(13) -0.07630(10) 0.0287(3) Uani 1 1 d . .
H5 H 0.7278 1.0632 -0.1602 0.034 Uiso 1 1 calc R U
C6 C 0.79222(13) 1.05833(12) 0.00212(11) 0.0280(3) Uani 1 1 d . .
H6 H 0.8363 1.1469 -0.0273 0.034 Uiso 1 1 calc R U
N7 N 0.86914(11) 1.02932(10) 0.20196(9) 0.0280(2) Uani 1 1 d . .
O8 O 0.91093(10) 0.94095(9) 0.29754(8) 0.0347(2) Uani 1 1 d . .
O9 O 0.89186(11) 1.15828(9) 0.16641(9) 0.0400(2) Uani 1 1 d . .
C10 C 0.57861(12) 0.66607(12) 0.14024(9) 0.0235(2) Uani 1 1 d . .
O11 O 0.45508(9) 0.67191(9) 0.21179(7) 0.0282(2) Uani 1 1 d . .
N12 N 0.64446(11) 0.54534(10) 0.10103(9) 0.0282(2) Uani 1 1 d . .
C13 C 0.79867(14) 0.52629(14) 0.02714(12) 0.0350(3) Uani 1 1 d . .
H13A H 0.8465 0.6151 0.0107 0.052 Uiso 1 1 calc R U
H13B H 0.7842 0.5122 -0.0505 0.052 Uiso 1 1 calc R U
H13C H 0.8688 0.4387 0.0716 0.052 Uiso 1 1 calc R U
C14 C 0.56783(15) 0.41432(13) 0.14453(12) 0.0345(3) Uani 1 1 d . .
H14A H 0.6145 0.3454 0.2166 0.052 Uiso 1 1 calc R U
H14B H 0.5838 0.3645 0.0797 0.052 Uiso 1 1 calc R U
H14C H 0.4537 0.4451 0.1664 0.052 Uiso 1 1 calc R U
C1A C 0.81644(12) 0.62484(12) 0.34630(10) 0.0244(2) Uani 1 1 d . .
C2A C 0.71590(12) 0.76039(12) 0.30477(10) 0.0226(2) Uani 1 1 d . .
C3A C 0.59372(12) 0.80434(12) 0.39097(10) 0.0238(2) Uani 1 1 d . .
C4A C 0.58059(13) 0.71630(13) 0.51187(10) 0.0271(3) Uani 1 1 d . .
H4A H 0.5001 0.7492 0.5699 0.032 Uiso 1 1 calc R U
C5A C 0.68263(14) 0.58148(13) 0.54951(10) 0.0288(3) Uani 1 1 d . .
H5A H 0.6709 0.5221 0.6320 0.035 Uiso 1 1 calc R U
C6A C 0.80129(13) 0.53477(12) 0.46560(11) 0.0273(3) Uani 1 1 d . .
H6A H 0.8714 0.4423 0.4893 0.033 Uiso 1 1 calc R U
N7A N 0.95147(11) 0.57169(11) 0.26376(9) 0.0287(2) Uani 1 1 d . .
O8A O 1.01371(10) 0.66421(9) 0.18105(8) 0.0378(2) Uani 1 1 d . .
O9A O 0.99672(12) 0.43681(9) 0.28361(9) 0.0436(3) Uani 1 1 d . .
C10A C 0.48495(13) 0.95349(12) 0.35535(10) 0.0248(2) Uani 1 1 d . .
O11A O 0.54381(9) 1.06679(9) 0.30514(8) 0.0314(2) Uani 1 1 d . .
N12A N 0.32658(11) 0.95769(10) 0.38356(9) 0.0273(2) Uani 1 1 d . .
C13A C 0.21836(14) 1.10137(13) 0.36476(12) 0.0323(3) Uani 1 1 d . .
H13D H 0.2785 1.1818 0.3227 0.048 Uiso 1 1 calc R U
H13E H 0.1668 1.1149 0.4442 0.048 Uiso 1 1 calc R U
H13F H 0.1373 1.1036 0.3148 0.048 Uiso 1 1 calc R U
C14A C 0.24996(14) 0.82742(14) 0.43480(12) 0.0333(3) Uani 1 1 d . .
H14D H 0.3235 0.7392 0.4203 0.050 Uiso 1 1 calc R U
H14E H 0.1541 0.8427 0.3955 0.050 Uiso 1 1 calc R U
H14F H 0.2207 0.8128 0.5231 0.050 Uiso 1 1 calc R U

loop_
_atom_site_aniso_label
_atom_site_aniso_U_11
_atom_site_aniso_U_22
_atom_site_aniso_U_33
_atom_site_aniso_U_23
_atom_site_aniso_U_13
_atom_site_aniso_U_12
C1 0.0202(5) 0.0234(5) 0.0290(6) -0.0081(5) 0.0015(4) -0.0039(4)
C2 0.0193(5) 0.0217(5) 0.0248(6) -0.0064(4) 0.0020(4) -0.0020(4)
C3 0.0208(5) 0.0228(5) 0.0242(5) -0.0059(4) 0.0020(4) -0.0033(4)
C4 0.0252(5) 0.0296(6) 0.0236(5) -0.0073(4) 0.0009(4) -0.0047(4)
C5 0.0270(6) 0.0287(6) 0.0238(6) -0.0021(4) 0.0026(4) -0.0030(4)
C6 0.0241(5) 0.0223(5) 0.0316(6) -0.0026(5) 0.0046(4) -0.0052(4)
N7 0.0229(5) 0.0256(5) 0.0352(6) -0.0082(4) 0.0006(4) -0.0069(4)
O8 0.0343(5) 0.0356(5) 0.0352(5) -0.0039(4) -0.0085(4) -0.0135(4)
O9 0.0434(5) 0.0260(5) 0.0534(6) -0.0083(4) -0.0085(4) -0.0135(4)
C10 0.0242(5) 0.0254(6) 0.0205(5) -0.0048(4) -0.0026(4) -0.0060(4)
O11 0.0266(4) 0.0290(4) 0.0273(4) -0.0075(3) 0.0051(3) -0.0088(3)
N12 0.0291(5) 0.0267(5) 0.0291(5) -0.0099(4) 0.0052(4) -0.0095(4)
C13 0.0324(6) 0.0321(6) 0.0390(7) -0.0138(5) 0.0090(5) -0.0079(5)
C14 0.0404(7) 0.0285(6) 0.0367(7) -0.0123(5) 0.0062(5) -0.0144(5)
C1A 0.0230(5) 0.0256(6) 0.0259(6) -0.0080(4) -0.0001(4) -0.0076(4)
C2A 0.0225(5) 0.0227(5) 0.0243(6) -0.0066(4) -0.0010(4) -0.0092(4)
C3A 0.0243(5) 0.0245(6) 0.0252(5) -0.0084(4) -0.0010(4) -0.0089(4)
C4A 0.0282(6) 0.0310(6) 0.0241(6) -0.0098(5) 0.0017(4) -0.0102(5)
C5A 0.0328(6) 0.0308(6) 0.0225(5) -0.0033(5) -0.0016(5) -0.0121(5)
C6A 0.0281(5) 0.0241(5) 0.0292(6) -0.0035(4) -0.0047(4) -0.0080(4)
N7A 0.0265(5) 0.0267(5) 0.0290(5) -0.0052(4) -0.0010(4) -0.0020(4)
O8A 0.0316(5) 0.0338(5) 0.0378(5) -0.0030(4) 0.0100(4) -0.0057(4)
O9A 0.0503(6) 0.0263(5) 0.0422(5) -0.0065(4) 0.0050(4) 0.0051(4)
C10A 0.0272(6) 0.0267(6) 0.0224(5) -0.0104(4) 0.0014(4) -0.0068(4)
O11A 0.0305(4) 0.0244(4) 0.0380(5) -0.0101(4) 0.0057(3) -0.0082(3)
N12A 0.0249(5) 0.0275(5) 0.0299(5) -0.0094(4) 0.0002(4) -0.0060(4)
C13A 0.0272(6) 0.0315(6) 0.0391(7) -0.0144(5) -0.0021(5) -0.0021(5)
C14A 0.0272(6) 0.0336(6) 0.0380(7) -0.0066(5) -0.0001(5) -0.0107(5)

loop_
_atom_type_symbol
_atom_type_description
_atom_type_scat_dispersion_real
_atom_type_scat_dispersion_imag
_atom_type_scat_source
C C 0.0033 0.0016 'International Tables Vol C Tables 4.2.6.8 and 6.1.1.4'
H H 0.0000 0.0000 'International Tables Vol C Tables 4.2.6.8 and 6.1.1.4'
N N 0.0061 0.0033 'International Tables Vol C Tables 4.2.6.8 and 6.1.1.4'
O O 0.0106 0.0060 'International Tables Vol C Tables 4.2.6.8 and 6.1.1.4'

loop_
_geom_angle_atom_site_label_1
_geom_angle_atom_site_label_2
_geom_angle_atom_site_label_3
_geom_angle
C6 C1 C2 122.86(10)
C6 C1 N7 117.02(10)
C2 C1 N7 120.09(10)
C1 C2 C3 117.01(10)
C1 C2 C2A 124.27(10)
C3 C2 C2A 118.71(9)
C2 C3 C4 120.74(10)
C2 C3 C10 119.43(9)
C4 C3 C10 119.74(10)
C5 C4 C3 120.45(11)
C4 C5 C6 119.89(10)
C1 C6 C5 119.03(10)
O9 N7 O8 123.50(10)
O9 N7 C1 118.07(10)
O8 N7 C1 118.40(9)
O11 C10 N12 122.92(10)
O11 C10 C3 119.63(9)
N12 C10 C3 117.44(9)
C10 N12 C14 119.10(9)
C10 N12 C13 125.17(10)
C14 N12 C13 115.38(9)
C6A C1A C2A 123.52(10)
C6A C1A N7A 115.83(10)
C2A C1A N7A 120.62(9)
C1A C2A C3A 116.62(10)
C1A C2A C2 122.16(9)
C3A C2A C2 120.89(9)
C4A C3A C2A 120.12(10)
C4A C3A C10A 119.65(9)
C2A C3A C10A 120.02(9)
C5A C4A C3A 121.48(10)
C6A C5A C4A 119.26(10)
C5A C6A C1A 118.96(10)
O8A N7A O9A 123.72(10)
O8A N7A C1A 118.48(9)
O9A N7A C1A 117.79(9)
O11A C10A N12A 122.63(10)
O11A C10A C3A 119.14(10)
N12A C10A C3A 118.19(9)
C10A N12A C14A 125.05(9)
C10A N12A C13A 119.88(9)
C14A N12A C13A 115.07(9)

loop_
_geom_bond_atom_site_label_1
_geom_bond_atom_site_label_2
_geom_bond_distance
C1 C6 1.3836(16)
C1 C2 1.3981(15)
C1 N7 1.4721(15)
C2 C3 1.3984(16)
C2 C2A 1.4981(15)
C3 C4 1.3985(15)
C3 C10 1.5117(15)
C4 C5 1.3858(16)
C5 C6 1.3864(17)
N7 O9 1.2249(13)
N7 O8 1.2261(13)
C10 O11 1.2342(13)
C10 N12 1.3433(15)
N12 C14 1.4605(14)
N12 C13 1.4615(14)
C1A C6A 1.3854(16)
C1A C2A 1.3947(15)
C1A N7A 1.4760(14)
C2A C3A 1.4063(15)
C3A C4A 1.3931(16)
C3A C10A 1.5114(15)
C4A C5A 1.3891(16)
C5A C6A 1.3813(16)
N7A O8A 1.2246(13)
N7A O9A 1.2254(13)
C10A O11A 1.2365(13)
C10A N12A 1.3504(14)
N12A C14A 1.4571(15)
N12A C13A 1.4636(14)
